data_7152282
loop_
_publ_author_name
'Haketa, Yohei'
'Takayama, Mayumi'
'Maeda, Hiromitsu'

_publ_section_title
;
 Solid-state supramolecular assemblies consisting of planar charged
 species.
;
_journal_issue 13
_journal_name_full 'Organic &amp; biomolecular chemistry'
_journal_page_first 2603
_journal_page_last 2606
_journal_paper_doi 10.1039/c2ob07059f
_journal_volume 10
_journal_year 2012
_chemical_formula_sum 'C48 H57 B Cl3 F2 N5 O2'
_chemical_formula_weight 891.15
_chemical_name_systematic
;
?
;
_space_group_IT_number 2
_symmetry_cell_setting triclinic
_symmetry_Int_Tables_number 2
_symmetry_space_group_name_Hall '-P 1'
_symmetry_space_group_name_H-M 'P -1'
_atom_sites_solution_hydrogens geom
_atom_sites_solution_primary direct
_atom_sites_solution_secondary difmap
_audit_creation_method SHELXL-97
_cell_angle_alpha 77.243(10)
_cell_angle_beta 82.685(13)
_cell_angle_gamma 63.623(12)
_cell_formula_units_Z 2
_cell_length_a 11.092(4)
_cell_length_b 11.957(4)
_cell_length_c 19.330(6)
_cell_measurement_temperature 123(2)
_cell_volume 2238.8(13)
_computing_structure_refinement 'SHELXL-97 (Sheldrick, 1997)'
_computing_structure_solution 'SHELXS-97 (Sheldrick, 1990)'
_diffrn_ambient_temperature 123(2)
_diffrn_detector_area_resol_mean 10.00
_diffrn_measured_fraction_theta_full 0.989
_diffrn_measured_fraction_theta_max 0.989
_diffrn_measurement_device_type 'Rigaku RAXIS-RAPID'
_diffrn_measurement_method \w
_diffrn_radiation_monochromator graphite
_diffrn_radiation_source 'fine-focus sealed tube'
_diffrn_radiation_type MoK\a
_diffrn_radiation_wavelength 0.71075
_diffrn_reflns_av_R_equivalents 0.0427
_diffrn_reflns_av_sigmaI/netI 0.0619
_diffrn_reflns_limit_h_max 14
_diffrn_reflns_limit_h_min -14
_diffrn_reflns_limit_k_max 15
_diffrn_reflns_limit_k_min -15
_diffrn_reflns_limit_l_max 25
_diffrn_reflns_limit_l_min -25
_diffrn_reflns_number 22208
_diffrn_reflns_theta_full 27.49
_diffrn_reflns_theta_max 27.49
_diffrn_reflns_theta_min 3.03
_exptl_absorpt_coefficient_mu 0.259
_exptl_absorpt_correction_T_max 0.9501
_exptl_absorpt_correction_T_min 0.9265
_exptl_absorpt_correction_type none
_exptl_crystal_colour orange
_exptl_crystal_density_diffrn 1.322
_exptl_crystal_density_method 'not measured'
_exptl_crystal_description prism
_exptl_crystal_F_000 940
_exptl_crystal_size_max 0.30
_exptl_crystal_size_mid 0.25
_exptl_crystal_size_min 0.20
_refine_diff_density_max 1.406
_refine_diff_density_min -0.993
_refine_diff_density_rms 0.070
_refine_ls_extinction_method none
_refine_ls_goodness_of_fit_ref 1.055
_refine_ls_hydrogen_treatment constr
_refine_ls_matrix_type full
_refine_ls_number_parameters 557
_refine_ls_number_reflns 10173
_refine_ls_number_restraints 0
_refine_ls_restrained_S_all 1.055
_refine_ls_R_factor_all 0.1207
_refine_ls_R_factor_gt 0.0721
_refine_ls_shift/su_max 0.000
_refine_ls_shift/su_mean 0.000
_refine_ls_structure_factor_coef Fsqd
_refine_ls_weighting_details 'calc w=1/[\s^2^(Fo^2^)+(0.0787P)^2^+2.3966P] where P=(Fo^2^+2Fc^2^)/3'
_refine_ls_weighting_scheme calc
_refine_ls_wR_factor_gt 0.1711
_refine_ls_wR_factor_ref 0.1972
_reflns_number_gt 6228
_reflns_number_total 10173
_reflns_threshold_expression >2sigma(I)
_cod_data_source_file c2ob07059f.txt
_cod_data_source_block 90603mae
_cod_original_sg_symbol_Hall '- P 1'
_cod_original_sg_symbol_H-M 'P - 1'
_cod_database_code 7152282

loop_
_symmetry_equiv_pos_as_xyz
'x, y, z'
'-x, -y, -z'

loop_
_atom_site_label
_atom_site_type_symbol
_atom_site_fract_x
_atom_site_fract_y
_atom_site_fract_z
_atom_site_U_iso_or_equiv
_atom_site_adp_type
_atom_site_occupancy
_atom_site_symmetry_multiplicity
_atom_site_calc_flag
_atom_site_refinement_flags
C1 C 1.6334(4) 0.1835(4) 0.0329(2) 0.0571(11) Uani 1 1 d .
H1 H 1.6832 0.1172 0.0721 0.086 Uiso 1 1 calc R
H2 H 1.6970 0.1977 -0.0040 0.086 Uiso 1 1 calc R
H3 H 1.5758 0.1567 0.0129 0.086 Uiso 1 1 calc R
C2 C 1.5480(4) 0.3041(3) 0.05982(18) 0.0372(8) Uani 1 1 d .
H4 H 1.5052 0.3726 0.0191 0.045 Uiso 1 1 calc R
H5 H 1.6066 0.3282 0.0820 0.045 Uiso 1 1 calc R
C3 C 1.4402(3) 0.2952(3) 0.11283(16) 0.0307(7) Uani 1 1 d .
C4 C 1.2032(4) 0.5854(3) 0.04389(19) 0.0413(8) Uani 1 1 d .
H6 H 1.2508 0.5386 0.0056 0.062 Uiso 1 1 calc R
H7 H 1.1811 0.6757 0.0275 0.062 Uiso 1 1 calc R
H8 H 1.1201 0.5750 0.0575 0.062 Uiso 1 1 calc R
C5 C 1.2925(3) 0.5340(3) 0.10758(16) 0.0304(7) Uani 1 1 d .
H9 H 1.3764 0.5448 0.0937 0.036 Uiso 1 1 calc R
H10 H 1.2454 0.5833 0.1456 0.036 Uiso 1 1 calc R
C6 C 1.3271(3) 0.3969(3) 0.13514(15) 0.0279(7) Uani 1 1 d .
C7 C 1.2497(3) 0.3446(3) 0.18146(15) 0.0274(6) Uani 1 1 d .
N1 N 1.3166(3) 0.2142(3) 0.18776(14) 0.0319(6) Uani 1 1 d .
H11 H 1.2891 0.1594 0.2142 0.038 Uiso 1 1 calc R
C8 C 1.4307(3) 0.1842(3) 0.14698(17) 0.0330(7) Uani 1 1 d .
H12 H 1.4943 0.1005 0.1424 0.040 Uiso 1 1 calc R
C9 C 1.1220(3) 0.4025(3) 0.21696(15) 0.0273(6) Uani 1 1 d .
C10 C 1.0562(3) 0.3323(3) 0.25513(16) 0.0301(7) Uani 1 1 d .
H13 H 1.0916 0.2443 0.2539 0.036 Uiso 1 1 calc R
C11 C 0.9408(3) 0.3873(3) 0.29461(15) 0.0271(6) Uani 1 1 d .
C12 C 0.8796(3) 0.3148(3) 0.34156(16) 0.0285(7) Uani 1 1 d .
N2 N 0.9386(3) 0.1839(3) 0.34876(13) 0.0312(6) Uani 1 1 d .
H14 H 1.0139 0.1382 0.3273 0.037 Uiso 1 1 calc R
C13 C 0.8610(4) 0.1380(3) 0.39430(17) 0.0359(8) Uani 1 1 d .
H15 H 0.8792 0.0508 0.4081 0.043 Uiso 1 1 calc R
C14 C 0.7515(4) 0.2371(3) 0.41758(16) 0.0337(7) Uani 1 1 d .
C15 C 0.6438(4) 0.2237(4) 0.46988(18) 0.0422(9) Uani 1 1 d .
H16 H 0.6414 0.1420 0.4698 0.051 Uiso 1 1 calc R
H17 H 0.5553 0.2929 0.4546 0.051 Uiso 1 1 calc R
C16 C 0.6664(5) 0.2283(4) 0.54488(19) 0.0534(11) Uani 1 1 d .
H18 H 0.7516 0.1572 0.5613 0.080 Uiso 1 1 calc R
H19 H 0.5923 0.2221 0.5764 0.080 Uiso 1 1 calc R
H20 H 0.6700 0.3086 0.5453 0.080 Uiso 1 1 calc R
C17 C 0.7620(3) 0.3501(3) 0.38454(15) 0.0308(7) Uani 1 1 d .
C18 C 0.6669(3) 0.4817(3) 0.39523(17) 0.0348(7) Uani 1 1 d .
H21 H 0.5796 0.4821 0.4145 0.042 Uiso 1 1 calc R
H22 H 0.6507 0.5398 0.3486 0.042 Uiso 1 1 calc R
C19 C 0.7181(4) 0.5313(4) 0.44503(19) 0.0433(9) Uani 1 1 d .
H23 H 0.7388 0.4721 0.4905 0.065 Uiso 1 1 calc R
H24 H 0.6490 0.6147 0.4527 0.065 Uiso 1 1 calc R
H25 H 0.7998 0.5393 0.4241 0.065 Uiso 1 1 calc R
O1 O 1.0695(2) 0.5263(2) 0.21362(12) 0.0359(6) Uani 1 1 d .
O2 O 0.8829(2) 0.5108(2) 0.29237(12) 0.0342(5) Uani 1 1 d .
B1 B 0.9329(4) 0.5966(4) 0.2434(2) 0.0317(8) Uani 1 1 d .
F1 F 0.93711(19) 0.67930(17) 0.28119(10) 0.0359(4) Uani 1 1 d .
F2 F 0.8463(2) 0.6622(2) 0.18812(11) 0.0505(6) Uani 1 1 d .
C20 C -0.3210(3) -0.0520(3) 0.30650(17) 0.0329(7) Uani 1 1 d .
H26 H -0.2452 -0.1223 0.2924 0.040 Uiso 1 1 calc R
C21 C -0.4241(4) -0.0688(3) 0.34805(19) 0.0379(8) Uani 1 1 d .
H27 H -0.4172 -0.1527 0.3621 0.045 Uiso 1 1 calc R
C22 C -0.5369(4) 0.0286(3) 0.37063(18) 0.0357(8) Uani 1 1 d .
H28 H -0.6036 0.0111 0.4007 0.043 Uiso 1 1 calc R
C23 C -0.5516(3) 0.1535(3) 0.34859(16) 0.0288(7) Uani 1 1 d .
N3 N -0.6642(3) 0.2569(3) 0.36629(13) 0.0298(6) Uani 1 1 d .
C24 C -0.6756(3) 0.3802(3) 0.34810(15) 0.0281(7) Uani 1 1 d .
C25 C -0.7836(3) 0.4827(3) 0.37073(17) 0.0341(7) Uani 1 1 d .
H29 H -0.8518 0.4698 0.4018 0.041 Uiso 1 1 calc R
C26 C -0.7912(3) 0.6035(3) 0.34783(17) 0.0370(8) Uani 1 1 d .
H30 H -0.8657 0.6723 0.3640 0.044 Uiso 1 1 calc R
C27 C -0.6961(3) 0.6294(3) 0.30263(17) 0.0335(7) Uani 1 1 d .
H31 H -0.7060 0.7142 0.2876 0.040 Uiso 1 1 calc R
C28 C -0.5855(3) 0.5287(3) 0.27963(15) 0.0291(7) Uani 1 1 d .
N4 N -0.4850(3) 0.5474(2) 0.23472(14) 0.0372(7) Uani 1 1 d .
C29 C -0.3750(3) 0.4480(3) 0.21057(15) 0.0286(7) Uani 1 1 d .
C30 C -0.2774(3) 0.4681(3) 0.16365(16) 0.0296(7) Uani 1 1 d .
H32 H -0.2872 0.5519 0.1447 0.035 Uiso 1 1 calc R
C31 C -0.1664(3) 0.3650(3) 0.14500(16) 0.0293(7) Uani 1 1 d .
H33 H -0.1007 0.3800 0.1127 0.035 Uiso 1 1 calc R
C32 C -0.1461(3) 0.2409(3) 0.17106(16) 0.0277(6) Uani 1 1 d .
H34 H -0.0670 0.1724 0.1578 0.033 Uiso 1 1 calc R
C33 C -0.2436(3) 0.2173(3) 0.21720(15) 0.0251(6) Uani 1 1 d .
N5 N -0.2283(3) 0.0954(2) 0.24576(13) 0.0263(5) Uani 1 1 d .
C34 C -0.3306(3) 0.0715(3) 0.28558(16) 0.0268(6) Uani 1 1 d .
C35 C -0.4467(3) 0.1748(3) 0.30546(15) 0.0249(6) Uani 1 1 d .
C36 C -0.3604(3) 0.3221(3) 0.23613(15) 0.0242(6) Uani 1 1 d .
C37 C -0.4603(3) 0.3001(3) 0.28158(15) 0.0238(6) Uani 1 1 d .
C38 C -0.5737(3) 0.4032(3) 0.30289(15) 0.0259(6) Uani 1 1 d .
C39 C -0.0975(3) -0.0118(3) 0.23441(17) 0.0297(7) Uani 1 1 d .
H35 H -0.0844 -0.0839 0.2742 0.036 Uiso 1 1 calc R
H36 H -0.0246 0.0142 0.2353 0.036 Uiso 1 1 calc R
C40 C -0.0852(3) -0.0565(3) 0.16536(17) 0.0336(7) Uani 1 1 d .
H37 H -0.1104 0.0171 0.1256 0.040 Uiso 1 1 calc R
H38 H -0.1475 -0.0959 0.1670 0.040 Uiso 1 1 calc R
C41 C 0.0583(4) -0.1523(3) 0.1530(2) 0.0423(9) Uani 1 1 d .
H39 H 0.1204 -0.1147 0.1543 0.063 Uiso 1 1 calc R
H40 H 0.0667 -0.1758 0.1066 0.063 Uiso 1 1 calc R
H41 H 0.0804 -0.2282 0.1902 0.063 Uiso 1 1 calc R
C42 C -0.7780(3) 0.2354(3) 0.40499(16) 0.0345(7) Uani 1 1 d .
H42 H -0.7819 0.1628 0.3904 0.041 Uiso 1 1 calc R
H43 H -0.8629 0.3115 0.3912 0.041 Uiso 1 1 calc R
C43 C -0.7688(4) 0.2085(4) 0.48547(17) 0.0410(8) Uani 1 1 d .
H44 H -0.6925 0.1252 0.5007 0.049 Uiso 1 1 calc R
H45 H -0.7524 0.2746 0.5002 0.049 Uiso 1 1 calc R
C44 C -0.8988(4) 0.2074(4) 0.5204(2) 0.0579(12) Uani 1 1 d .
H46 H -0.9724 0.2927 0.5095 0.087 Uiso 1 1 calc R
H47 H -0.8890 0.1815 0.5719 0.087 Uiso 1 1 calc R
H48 H -0.9189 0.1473 0.5024 0.087 Uiso 1 1 calc R
C45 C -0.4834(5) 0.6789(4) 0.2173(2) 0.0703(15) Uani 1 1 d .
H49 H -0.5333 0.7273 0.2554 0.084 Uiso 1 1 calc R
H50 H -0.3893 0.6681 0.2156 0.084 Uiso 1 1 calc R
C46 C -0.5442(5) 0.7496(4) 0.1500(3) 0.0631(12) Uani 1 1 d .
H51 H -0.6407 0.7678 0.1517 0.076 Uiso 1 1 calc R
H52 H -0.4975 0.7021 0.1112 0.076 Uiso 1 1 calc R
C47 C -0.5263(7) 0.8752(4) 0.1394(4) 0.106(3) Uani 1 1 d .
H53 H -0.6050 0.9393 0.1600 0.159 Uiso 1 1 calc R
H54 H -0.5175 0.9066 0.0886 0.159 Uiso 1 1 calc R
H55 H -0.4451 0.8582 0.1630 0.159 Uiso 1 1 calc R
C48 C 0.1757(5) 0.1919(4) -0.0300(2) 0.0616(12) Uani 1 1 d .
H56 H 0.2671 0.1353 -0.0457 0.074 Uiso 1 1 calc R
H57 H 0.1198 0.2332 -0.0724 0.074 Uiso 1 1 calc R
Cl1 Cl 0.10723(14) 0.09973(11) 0.02876(7) 0.0786(4) Uani 1 1 d .
Cl2 Cl 0.1862(2) 0.30787(19) 0.00566(8) 0.1051(6) Uani 1 1 d .
Cl3 Cl 0.21249(8) -0.00008(7) 0.27965(5) 0.0360(2) Uani 1 1 d .

loop_
_atom_site_aniso_label
_atom_site_aniso_U_11
_atom_site_aniso_U_22
_atom_site_aniso_U_33
_atom_site_aniso_U_23
_atom_site_aniso_U_13
_atom_site_aniso_U_12
C1 0.047(2) 0.046(2) 0.066(3) -0.012(2) 0.023(2) -0.0141(19)
C2 0.0345(19) 0.0443(19) 0.0377(18) -0.0104(16) 0.0090(15) -0.0227(16)
C3 0.0339(18) 0.0389(17) 0.0280(15) -0.0087(14) 0.0005(13) -0.0227(15)
C4 0.044(2) 0.0383(18) 0.0380(19) -0.0011(16) -0.0039(16) -0.0168(17)
C5 0.0346(18) 0.0353(17) 0.0290(15) -0.0077(14) 0.0069(13) -0.0231(15)
C6 0.0314(17) 0.0357(16) 0.0234(14) -0.0080(13) 0.0019(12) -0.0202(14)
C7 0.0344(18) 0.0331(16) 0.0238(14) -0.0077(13) 0.0006(12) -0.0218(14)
N1 0.0370(16) 0.0331(14) 0.0321(14) -0.0057(12) 0.0042(12) -0.0223(13)
C8 0.0335(18) 0.0356(17) 0.0355(17) -0.0130(14) 0.0042(14) -0.0182(15)
C9 0.0330(17) 0.0350(16) 0.0207(14) -0.0022(13) -0.0032(12) -0.0213(14)
C10 0.0320(18) 0.0329(16) 0.0293(15) -0.0006(13) -0.0003(13) -0.0199(14)
C11 0.0316(17) 0.0338(16) 0.0217(14) -0.0001(13) -0.0057(12) -0.0204(14)
C12 0.0333(17) 0.0344(16) 0.0232(14) -0.0015(13) -0.0018(12) -0.0209(14)
N2 0.0378(16) 0.0347(14) 0.0274(13) -0.0028(11) 0.0019(11) -0.0234(13)
C13 0.050(2) 0.0409(18) 0.0273(16) 0.0017(14) -0.0008(15) -0.0324(18)
C14 0.041(2) 0.0471(19) 0.0225(14) 0.0008(14) -0.0011(13) -0.0312(17)
C15 0.049(2) 0.057(2) 0.0328(17) -0.0012(16) 0.0037(16) -0.039(2)
C16 0.066(3) 0.077(3) 0.0297(18) -0.0033(19) 0.0094(18) -0.049(2)
C17 0.0349(18) 0.0454(18) 0.0210(14) -0.0026(14) -0.0014(12) -0.0265(16)
C18 0.0331(18) 0.0424(19) 0.0287(16) -0.0017(15) 0.0015(14) -0.0188(16)
C19 0.048(2) 0.044(2) 0.0398(19) -0.0105(17) 0.0034(17) -0.0204(18)
O1 0.0451(14) 0.0320(12) 0.0376(12) -0.0109(10) 0.0154(11) -0.0251(11)
O2 0.0404(14) 0.0333(12) 0.0324(12) -0.0070(10) 0.0110(10) -0.0217(11)
B1 0.035(2) 0.0352(19) 0.0315(18) -0.0034(16) 0.0022(15) -0.0231(17)
F1 0.0332(11) 0.0324(10) 0.0464(11) -0.0137(9) 0.0066(9) -0.0170(9)
F2 0.0516(14) 0.0715(15) 0.0374(11) 0.0150(10) -0.0110(9) -0.0433(12)
C20 0.0330(18) 0.0295(16) 0.0385(18) -0.0074(14) 0.0017(14) -0.0157(14)
C21 0.047(2) 0.0296(16) 0.0434(19) -0.0053(15) 0.0025(16) -0.0243(16)
C22 0.0378(19) 0.0409(18) 0.0370(17) -0.0071(15) 0.0042(15) -0.0261(16)
C23 0.0292(17) 0.0373(17) 0.0254(14) -0.0076(13) 0.0008(12) -0.0190(14)
N3 0.0248(14) 0.0412(15) 0.0260(13) -0.0063(12) 0.0018(10) -0.0171(12)
C24 0.0272(17) 0.0367(17) 0.0208(14) -0.0046(13) -0.0037(12) -0.0138(14)
C25 0.0256(17) 0.0431(19) 0.0277(15) -0.0082(14) 0.0020(13) -0.0095(15)
C26 0.0286(18) 0.0399(18) 0.0321(17) -0.0102(15) -0.0022(14) -0.0036(15)
C27 0.0336(18) 0.0320(16) 0.0281(16) -0.0070(14) -0.0041(13) -0.0066(14)
C28 0.0310(17) 0.0284(15) 0.0225(14) -0.0025(13) -0.0015(12) -0.0088(14)
N4 0.0439(18) 0.0262(13) 0.0319(14) -0.0026(12) 0.0099(13) -0.0106(13)
C29 0.0336(18) 0.0272(15) 0.0231(14) -0.0045(13) 0.0015(13) -0.0120(14)
C30 0.0371(18) 0.0287(15) 0.0244(14) -0.0032(13) 0.0023(13) -0.0172(14)
C31 0.0322(17) 0.0365(17) 0.0260(15) -0.0082(13) 0.0038(13) -0.0209(15)
C32 0.0259(16) 0.0306(15) 0.0287(15) -0.0096(13) 0.0029(12) -0.0131(13)
C33 0.0279(16) 0.0275(15) 0.0233(14) -0.0046(12) -0.0016(12) -0.0147(13)
N5 0.0249(14) 0.0241(12) 0.0307(13) -0.0063(11) 0.0014(11) -0.0113(11)
C34 0.0279(16) 0.0284(15) 0.0275(15) -0.0055(13) 0.0000(12) -0.0152(13)
C35 0.0253(16) 0.0283(15) 0.0234(14) -0.0061(12) -0.0020(12) -0.0127(13)
C36 0.0274(16) 0.0265(14) 0.0202(13) -0.0039(12) -0.0005(11) -0.0133(13)
C37 0.0242(15) 0.0274(14) 0.0200(13) -0.0041(12) -0.0034(11) -0.0108(13)
C38 0.0246(16) 0.0307(15) 0.0207(14) -0.0061(12) -0.0012(12) -0.0096(13)
C39 0.0265(16) 0.0292(15) 0.0337(16) -0.0055(13) -0.0007(13) -0.0126(13)
C40 0.0357(19) 0.0318(16) 0.0358(17) -0.0102(14) 0.0032(14) -0.0159(15)
C41 0.040(2) 0.0328(17) 0.049(2) -0.0114(16) 0.0091(17) -0.0121(16)
C42 0.0269(17) 0.053(2) 0.0287(16) -0.0075(15) 0.0037(13) -0.0224(16)
C43 0.042(2) 0.049(2) 0.0305(17) -0.0046(16) 0.0025(15) -0.0207(18)
C44 0.051(3) 0.071(3) 0.042(2) 0.001(2) 0.0152(19) -0.028(2)
C45 0.063(3) 0.052(2) 0.054(3) 0.004(2) 0.031(2) -0.003(2)
C46 0.056(3) 0.058(3) 0.072(3) -0.018(2) -0.005(2) -0.019(2)
C47 0.122(5) 0.038(2) 0.147(6) -0.032(3) 0.081(4) -0.041(3)
C48 0.077(3) 0.056(3) 0.048(2) -0.007(2) 0.019(2) -0.032(2)
Cl1 0.0893(9) 0.0503(6) 0.0667(7) 0.0013(6) 0.0346(7) -0.0191(6)
Cl2 0.1470(16) 0.1557(15) 0.0731(9) -0.0291(9) -0.0153(9) -0.1119(14)
Cl3 0.0342(4) 0.0323(4) 0.0438(5) -0.0029(3) -0.0004(3) -0.0185(4)

loop_
_atom_type_symbol
_atom_type_description
_atom_type_scat_dispersion_real
_atom_type_scat_dispersion_imag
_atom_type_scat_source
C C 0.0033 0.0016 'International Tables Vol C Tables 4.2.6.8 and 6.1.1.4'
H H 0.0000 0.0000 'International Tables Vol C Tables 4.2.6.8 and 6.1.1.4'
B B 0.0013 0.0007 'International Tables Vol C Tables 4.2.6.8 and 6.1.1.4'
Cl Cl 0.1484 0.1585 'International Tables Vol C Tables 4.2.6.8 and 6.1.1.4'
F F 0.0171 0.0103 'International Tables Vol C Tables 4.2.6.8 and 6.1.1.4'
N N 0.0061 0.0033 'International Tables Vol C Tables 4.2.6.8 and 6.1.1.4'
O O 0.0106 0.0060 'International Tables Vol C Tables 4.2.6.8 and 6.1.1.4'

loop_
_geom_angle_atom_site_label_1
_geom_angle_atom_site_label_2
_geom_angle_atom_site_label_3
_geom_angle
C2 C1 H1 109.5
C2 C1 H2 109.5
H1 C1 H2 109.5
C2 C1 H3 109.5
H1 C1 H3 109.5
H2 C1 H3 109.5
C1 C2 C3 113.7(3)
C1 C2 H4 108.8
C3 C2 H4 108.8
C1 C2 H5 108.8
C3 C2 H5 108.8
H4 C2 H5 107.7
C8 C3 C6 107.1(3)
C8 C3 C2 126.1(3)
C6 C3 C2 126.8(3)
C5 C4 H6 109.5
C5 C4 H7 109.5
H6 C4 H7 109.5
C5 C4 H8 109.5
H6 C4 H8 109.5
H7 C4 H8 109.5
C6 C5 C4 111.3(3)
C6 C5 H9 109.4
C4 C5 H9 109.4
C6 C5 H10 109.4
C4 C5 H10 109.4
H9 C5 H10 108.0
C7 C6 C3 107.1(3)
C7 C6 C5 127.7(3)
C3 C6 C5 124.9(3)
N1 C7 C6 107.5(3)
N1 C7 C9 120.8(3)
C6 C7 C9 131.6(3)
C8 N1 C7 109.3(3)
C8 N1 H11 125.4
C7 N1 H11 125.4
N1 C8 C3 109.0(3)
N1 C8 H12 125.5
C3 C8 H12 125.5
O1 C9 C10 120.4(3)
O1 C9 C7 117.5(2)
C10 C9 C7 122.1(3)
C11 C10 C9 121.2(3)
C11 C10 H13 119.4
C9 C10 H13 119.4
O2 C11 C10 120.7(3)
O2 C11 C12 116.7(3)
C10 C11 C12 122.6(3)
N2 C12 C17 108.0(3)
N2 C12 C11 119.7(3)
C17 C12 C11 132.3(3)
C13 N2 C12 108.5(3)
C13 N2 H14 125.7
C12 N2 H14 125.7
N2 C13 C14 109.6(3)
N2 C13 H15 125.2
C14 C13 H15 125.2
C13 C14 C17 107.3(3)
C13 C14 C15 125.2(3)
C17 C14 C15 127.5(3)
C14 C15 C16 112.7(3)
C14 C15 H16 109.0
C16 C15 H16 109.1
C14 C15 H17 109.0
C16 C15 H17 109.0
H16 C15 H17 107.8
C15 C16 H18 109.5
C15 C16 H19 109.5
H18 C16 H19 109.5
C15 C16 H20 109.5
H18 C16 H20 109.5
H19 C16 H20 109.5
C12 C17 C14 106.7(3)
C12 C17 C18 127.1(3)
C14 C17 C18 126.2(3)
C17 C18 C19 113.3(3)
C17 C18 H21 108.9
C19 C18 H21 108.9
C17 C18 H22 108.9
C19 C18 H22 108.9
H21 C18 H22 107.7
C18 C19 H23 109.5
C18 C19 H24 109.5
H23 C19 H24 109.5
C18 C19 H25 109.5
H23 C19 H25 109.5
H24 C19 H25 109.5
C9 O1 B1 121.6(2)
C11 O2 B1 121.7(3)
F1 B1 F2 110.3(3)
F1 B1 O1 108.8(3)
F2 B1 O1 108.6(3)
F1 B1 O2 107.7(3)
F2 B1 O2 109.3(3)
O1 B1 O2 112.2(3)
C21 C20 C34 118.3(3)
C21 C20 H26 120.9
C34 C20 H26 120.9
C20 C21 C22 124.1(3)
C20 C21 H27 118.0
C22 C21 H27 118.0
C21 C22 C23 119.0(3)
C21 C22 H28 120.5
C23 C22 H28 120.5
N3 C23 C22 122.6(3)
N3 C23 C35 118.9(3)
C22 C23 C35 118.5(3)
C23 N3 C24 122.7(2)
C23 N3 C42 118.6(3)
C24 N3 C42 118.7(3)
C25 C24 N3 122.8(3)
C25 C24 C38 118.5(3)
N3 C24 C38 118.7(3)
C26 C25 C24 119.5(3)
C26 C25 H29 120.2
C24 C25 H29 120.2
C25 C26 C27 123.4(3)
C25 C26 H30 118.3
C27 C26 H30 118.3
C26 C27 C28 118.6(3)
C26 C27 H31 120.7
C28 C27 H31 120.7
N4 C28 C27 121.8(3)
N4 C28 C38 118.8(3)
C27 C28 C38 119.4(3)
C29 N4 C28 122.4(3)
C29 N4 C45 117.1(3)
C28 N4 C45 120.1(3)
N4 C29 C30 122.0(3)
N4 C29 C36 118.7(3)
C30 C29 C36 119.2(3)
C31 C30 C29 119.3(3)
C31 C30 H32 120.4
C29 C30 H32 120.4
C30 C31 C32 123.1(3)
C30 C31 H33 118.5
C32 C31 H33 118.5
C31 C32 C33 119.1(3)
C31 C32 H34 120.4
C33 C32 H34 120.4
N5 C33 C32 121.9(3)
N5 C33 C36 119.2(2)
C32 C33 C36 118.9(3)
C33 N5 C34 122.0(3)
C33 N5 C39 118.3(2)
C34 N5 C39 119.7(2)
N5 C34 C20 121.5(3)
N5 C34 C35 118.9(3)
C20 C34 C35 119.5(3)
C37 C35 C34 119.9(3)
C37 C35 C23 119.5(3)
C34 C35 C23 120.5(3)
C37 C36 C29 120.1(3)
C37 C36 C33 119.6(3)
C29 C36 C33 120.3(3)
C36 C37 C38 119.9(3)
C36 C37 C35 119.8(3)
C38 C37 C35 120.3(3)
C37 C38 C28 119.9(3)
C37 C38 C24 119.5(3)
C28 C38 C24 120.6(3)
N5 C39 C40 113.9(3)
N5 C39 H35 108.8
C40 C39 H35 108.8
N5 C39 H36 108.8
C40 C39 H36 108.8
H35 C39 H36 107.7
C39 C40 C41 110.2(3)
C39 C40 H37 109.6
C41 C40 H37 109.6
C39 C40 H38 109.6
C41 C40 H38 109.6
H37 C40 H38 108.1
C40 C41 H39 109.5
C40 C41 H40 109.5
H39 C41 H40 109.5
C40 C41 H41 109.5
H39 C41 H41 109.5
H40 C41 H41 109.5
N3 C42 C43 113.7(3)
N3 C42 H42 108.8
C43 C42 H42 108.8
N3 C42 H43 108.8
C43 C42 H43 108.8
H42 C42 H43 107.7
C44 C43 C42 109.8(3)
C44 C43 H44 109.7
C42 C43 H44 109.7
C44 C43 H45 109.7
C42 C43 H45 109.7
H44 C43 H45 108.2
C43 C44 H46 109.5
C43 C44 H47 109.5
H46 C44 H47 109.5
C43 C44 H48 109.5
H46 C44 H48 109.5
H47 C44 H48 109.5
C46 C45 N4 111.0(4)
C46 C45 H49 109.4
N4 C45 H49 109.4
C46 C45 H50 109.4
N4 C45 H50 109.4
H49 C45 H50 108.0
C45 C46 C47 103.8(5)
C45 C46 H51 111.0
C47 C46 H51 111.0
C45 C46 H52 111.0
C47 C46 H52 111.0
H51 C46 H52 109.0
C46 C47 H53 109.5
C46 C47 H54 109.5
H53 C47 H54 109.5
C46 C47 H55 109.5
H53 C47 H55 109.5
H54 C47 H55 109.5
Cl2 C48 Cl1 114.0(2)
Cl2 C48 H56 108.8
Cl1 C48 H56 108.8
Cl2 C48 H57 108.8
Cl1 C48 H57 108.8
H56 C48 H57 107.7

loop_
_geom_bond_atom_site_label_1
_geom_bond_atom_site_label_2
_geom_bond_distance
C1 C2 1.497(5)
C1 H1 0.9800
C1 H2 0.9800
C1 H3 0.9800
C2 C3 1.498(4)
C2 H4 0.9900
C2 H5 0.9900
C3 C8 1.388(4)
C3 C6 1.406(5)
C4 C5 1.520(5)
C4 H6 0.9800
C4 H7 0.9800
C4 H8 0.9800
C5 C6 1.492(4)
C5 H9 0.9900
C5 H10 0.9900
C6 C7 1.401(4)
C7 N1 1.381(4)
C7 C9 1.431(4)
N1 C8 1.349(4)
N1 H11 0.8800
C8 H12 0.9500
C9 O1 1.318(4)
C9 C10 1.385(4)
C10 C11 1.370(4)
C10 H13 0.9500
C11 O2 1.316(4)
C11 C12 1.433(4)
C12 N2 1.383(4)
C12 C17 1.400(4)
N2 C13 1.352(4)
N2 H14 0.8800
C13 C14 1.378(5)
C13 H15 0.9500
C14 C17 1.410(4)
C14 C15 1.505(4)
C15 C16 1.519(5)
C15 H16 0.9900
C15 H17 0.9900
C16 H18 0.9800
C16 H19 0.9800
C16 H20 0.9800
C17 C18 1.498(5)
C18 C19 1.514(5)
C18 H21 0.9900
C18 H22 0.9900
C19 H23 0.9800
C19 H24 0.9800
C19 H25 0.9800
O1 B1 1.481(4)
O2 B1 1.483(4)
B1 F1 1.373(4)
B1 F2 1.378(4)
C20 C21 1.376(4)
C20 C34 1.401(4)
C20 H26 0.9500
C21 C22 1.379(5)
C21 H27 0.9500
C22 C23 1.400(4)
C22 H28 0.9500
C23 N3 1.382(4)
C23 C35 1.427(4)
N3 C24 1.390(4)
N3 C42 1.477(4)
C24 C25 1.388(5)
C24 C38 1.426(4)
C25 C26 1.381(5)
C25 H29 0.9500
C26 C27 1.382(5)
C26 H30 0.9500
C27 C28 1.392(4)
C27 H31 0.9500
C28 N4 1.391(4)
C28 C38 1.419(4)
N4 C29 1.389(4)
N4 C45 1.542(5)
C29 C30 1.392(4)
C29 C36 1.418(4)
C30 C31 1.379(5)
C30 H32 0.9500
C31 C32 1.381(4)
C31 H33 0.9500
C32 C33 1.399(4)
C32 H34 0.9500
C33 N5 1.381(4)
C33 C36 1.422(4)
N5 C34 1.389(4)
N5 C39 1.478(4)
C34 C35 1.415(4)
C35 C37 1.411(4)
C36 C37 1.407(4)
C37 C38 1.409(4)
C39 C40 1.513(4)
C39 H35 0.9900
C39 H36 0.9900
C40 C41 1.519(5)
C40 H37 0.9900
C40 H38 0.9900
C41 H39 0.9800
C41 H40 0.9800
C41 H41 0.9800
C42 C43 1.525(4)
C42 H42 0.9900
C42 H43 0.9900
C43 C44 1.516(5)
C43 H44 0.9900
C43 H45 0.9900
C44 H46 0.9800
C44 H47 0.9800
C44 H48 0.9800
C45 C46 1.448(6)
C45 H49 0.9900
C45 H50 0.9900
C46 C47 1.567(6)
C46 H51 0.9900
C46 H52 0.9900
C47 H53 0.9800
C47 H54 0.9800
C47 H55 0.9800
C48 Cl2 1.731(5)
C48 Cl1 1.747(4)
C48 H56 0.9900
C48 H57 0.9900

loop_
_geom_torsion_atom_site_label_1
_geom_torsion_atom_site_label_2
_geom_torsion_atom_site_label_3
_geom_torsion_atom_site_label_4
_geom_torsion
C1 C2 C3 C8 12.7(5)
C1 C2 C3 C6 -164.4(4)
C8 C3 C6 C7 -1.3(4)
C2 C3 C6 C7 176.2(3)
C8 C3 C6 C5 -175.6(3)
C2 C3 C6 C5 1.9(5)
C4 C5 C6 C7 -82.9(4)
C4 C5 C6 C3 90.2(4)
C3 C6 C7 N1 1.1(3)
C5 C6 C7 N1 175.3(3)
C3 C6 C7 C9 -176.3(3)
C5 C6 C7 C9 -2.2(5)
C6 C7 N1 C8 -0.6(4)
C9 C7 N1 C8 177.2(3)
C7 N1 C8 C3 -0.2(4)
C6 C3 C8 N1 0.9(4)
C2 C3 C8 N1 -176.6(3)
N1 C7 C9 O1 174.3(3)
C6 C7 C9 O1 -8.5(5)
N1 C7 C9 C10 -4.2(5)
C6 C7 C9 C10 173.0(3)
O1 C9 C10 C11 -5.0(5)
C7 C9 C10 C11 173.4(3)
C9 C10 C11 O2 6.0(5)
C9 C10 C11 C12 -172.0(3)
O2 C11 C12 N2 -177.3(3)
C10 C11 C12 N2 0.8(5)
O2 C11 C12 C17 4.2(5)
C10 C11 C12 C17 -177.7(3)
C17 C12 N2 C13 0.3(4)
C11 C12 N2 C13 -178.6(3)
C12 N2 C13 C14 -0.2(4)
N2 C13 C14 C17 0.1(4)
N2 C13 C14 C15 -178.8(3)
C13 C14 C15 C16 98.2(4)
C17 C14 C15 C16 -80.4(5)
N2 C12 C17 C14 -0.2(3)
C11 C12 C17 C14 178.5(3)
N2 C12 C17 C18 178.4(3)
C11 C12 C17 C18 -2.9(6)
C13 C14 C17 C12 0.1(4)
C15 C14 C17 C12 178.9(3)
C13 C14 C17 C18 -178.5(3)
C15 C14 C17 C18 0.3(5)
C12 C17 C18 C19 -77.5(4)
C14 C17 C18 C19 100.8(4)
C10 C9 O1 B1 -6.8(4)
C7 C9 O1 B1 174.8(3)
C10 C11 O2 B1 4.8(4)
C12 C11 O2 B1 -177.1(3)
C9 O1 B1 F1 134.9(3)
C9 O1 B1 F2 -105.0(3)
C9 O1 B1 O2 15.8(4)
C11 O2 B1 F1 -134.6(3)
C11 O2 B1 F2 105.6(3)
C11 O2 B1 O1 -14.9(4)
C34 C20 C21 C22 -0.1(5)
C20 C21 C22 C23 2.2(6)
C21 C22 C23 N3 177.1(3)
C21 C22 C23 C35 -2.1(5)
C22 C23 N3 C24 176.0(3)
C35 C23 N3 C24 -4.7(4)
C22 C23 N3 C42 -5.1(4)
C35 C23 N3 C42 174.1(3)
C23 N3 C24 C25 -174.6(3)
C42 N3 C24 C25 6.6(4)
C23 N3 C24 C38 6.9(4)
C42 N3 C24 C38 -171.9(3)
N3 C24 C25 C26 -177.0(3)
C38 C24 C25 C26 1.5(5)
C24 C25 C26 C27 0.2(5)
C25 C26 C27 C28 -1.0(5)
C26 C27 C28 N4 -179.3(3)
C26 C27 C28 C38 0.2(5)
C27 C28 N4 C29 -179.1(3)
C38 C28 N4 C29 1.4(5)
C27 C28 N4 C45 8.5(5)
C38 C28 N4 C45 -171.0(3)
C28 N4 C29 C30 177.7(3)
C45 N4 C29 C30 -9.7(5)
C28 N4 C29 C36 -4.0(5)
C45 N4 C29 C36 168.6(3)
N4 C29 C30 C31 176.1(3)
C36 C29 C30 C31 -2.3(5)
C29 C30 C31 C32 -0.3(5)
C30 C31 C32 C33 1.7(5)
C31 C32 C33 N5 -179.1(3)
C31 C32 C33 C36 -0.3(4)
C32 C33 N5 C34 -173.2(3)
C36 C33 N5 C34 8.0(4)
C32 C33 N5 C39 8.1(4)
C36 C33 N5 C39 -170.7(3)
C33 N5 C34 C20 171.6(3)
C39 N5 C34 C20 -9.8(4)
C33 N5 C34 C35 -8.6(4)
C39 N5 C34 C35 170.1(3)
C21 C20 C34 N5 177.7(3)
C21 C20 C34 C35 -2.1(5)
N5 C34 C35 C37 3.4(4)
C20 C34 C35 C37 -176.8(3)
N5 C34 C35 C23 -177.6(3)
C20 C34 C35 C23 2.2(5)
N3 C23 C35 C37 -0.3(4)
C22 C23 C35 C37 178.9(3)
N3 C23 C35 C34 -179.3(3)
C22 C23 C35 C34 0.0(4)
N4 C29 C36 C37 3.9(4)
C30 C29 C36 C37 -177.7(3)
N4 C29 C36 C33 -174.8(3)
C30 C29 C36 C33 3.6(4)
N5 C33 C36 C37 -2.2(4)
C32 C33 C36 C37 179.0(3)
N5 C33 C36 C29 176.6(3)
C32 C33 C36 C29 -2.2(4)
C29 C36 C37 C38 -1.3(4)
C33 C36 C37 C38 177.4(3)
C29 C36 C37 C35 178.5(3)
C33 C36 C37 C35 -2.8(4)
C34 C35 C37 C36 2.1(4)
C23 C35 C37 C36 -176.8(3)
C34 C35 C37 C38 -178.1(3)
C23 C35 C37 C38 3.0(4)
C36 C37 C38 C28 -1.3(4)
C35 C37 C38 C28 178.9(3)
C36 C37 C38 C24 179.0(3)
C35 C37 C38 C24 -0.8(4)
N4 C28 C38 C37 1.3(4)
C27 C28 C38 C37 -178.2(3)
N4 C28 C38 C24 -179.0(3)
C27 C28 C38 C24 1.4(5)
C25 C24 C38 C37 177.4(3)
N3 C24 C38 C37 -4.1(4)
C25 C24 C38 C28 -2.3(4)
N3 C24 C38 C28 176.3(3)
C33 N5 C39 C40 -85.9(3)
C34 N5 C39 C40 95.4(3)
N5 C39 C40 C41 171.5(2)
C23 N3 C42 C43 89.8(4)
C24 N3 C42 C43 -91.3(4)
N3 C42 C43 C44 171.6(3)
C29 N4 C45 C46 89.4(4)
C28 N4 C45 C46 -97.8(4)
N4 C45 C46 C47 -176.9(3)
